data_2014545
loop_
_publ_author_name
'Siero\'n, Les\/law'
'Nagaraj, B.'
'Prabhuswamy, B.'
'Yathirajan, H. S.'
'Nagaraja, P.'
'Narasegowda, R. S.'
'Gaonkar, S. L.'

_publ_section_title
;
 Trityl losartan
;
_journal_issue 11
_journal_name_full 'Acta Crystallographica Section C'
_journal_page_first o821
_journal_page_last o823
_journal_paper_doi 10.1107/S0108270104024096
_journal_volume 60
_journal_year 2004
_chemical_formula_iupac 'C41 H37 Cl N6 O'
_chemical_formula_moiety 'C41 H37 Cl N6 O'
_chemical_formula_sum 'C41 H37 Cl N6 O'
_chemical_formula_weight 665.22
_chemical_name_common 'Trityl losartan'
_chemical_name_systematic
;
2-butyl-4-chloro-3-[2'-(2-trityl-2H-tetrazol-5-yl)biphenyl-4-ylmethyl]-
1H-imidazol-5-ylmethanol
;
_space_group_IT_number 2
_symmetry_cell_setting triclinic
_symmetry_space_group_name_Hall '-P 1'
_symmetry_space_group_name_H-M 'P -1'
_atom_sites_solution_hydrogens geom
_atom_sites_solution_primary direct
_atom_sites_solution_secondary difmap
_cell_angle_alpha 69.597(2)
_cell_angle_beta 88.587(2)
_cell_angle_gamma 78.962(3)
_cell_formula_units_Z 4
_cell_length_a 8.6962(3)
_cell_length_b 20.5493(6)
_cell_length_c 21.7392(5)
_cell_measurement_reflns_used 13199
_cell_measurement_temperature 293(2)
_cell_measurement_theta_max 30.0
_cell_measurement_theta_min 2.9
_cell_volume 3569.99(19)
_computing_cell_refinement 'CrysAlisRED (Oxford Diffraction, 2004)'
_computing_data_collection 'CrysAlisCCD (Oxford Diffraction, 2004)'
_computing_data_reduction CrysAlisRED
_computing_molecular_graphics 'SHELXTL/PC and MERCURY (Version 1.2.1; Bruno et al., 2002)'
_computing_publication_material 'PLATON (Spek, 2004)'
_computing_structure_refinement SHELXTL/PC
_computing_structure_solution 'SHELXTL/PC (Sheldrick, 1990)'
_diffrn_ambient_temperature 293(2)
_diffrn_detector_area_resol_mean 8.2356
_diffrn_measured_fraction_theta_full 0.998
_diffrn_measured_fraction_theta_max 0.998
_diffrn_measurement_device 'Kuma KM4 CCD area-detector'
_diffrn_measurement_method \w
_diffrn_radiation_monochromator graphite
_diffrn_radiation_type MoK\a
_diffrn_radiation_wavelength 0.71073
_diffrn_reflns_av_R_equivalents 0.0336
_diffrn_reflns_av_sigmaI/netI 0.0272
_diffrn_reflns_limit_h_max 10
_diffrn_reflns_limit_h_min -10
_diffrn_reflns_limit_k_max 24
_diffrn_reflns_limit_k_min -24
_diffrn_reflns_limit_l_max 25
_diffrn_reflns_limit_l_min -25
_diffrn_reflns_number 48342
_diffrn_reflns_theta_full 25.00
_diffrn_reflns_theta_max 25.00
_diffrn_reflns_theta_min 2.89
_diffrn_standards_decay_% 0
_diffrn_standards_number 0
_exptl_absorpt_coefficient_mu 0.148
_exptl_absorpt_correction_type none
_exptl_crystal_colour colourless
_exptl_crystal_density_diffrn 1.238
_exptl_crystal_density_meas ?
_exptl_crystal_density_method 'not measured'
_exptl_crystal_description prism
_exptl_crystal_F_000 1400
_exptl_crystal_size_max 0.55
_exptl_crystal_size_mid 0.23
_exptl_crystal_size_min 0.16
_refine_diff_density_max 0.419
_refine_diff_density_min -0.427
_refine_ls_extinction_coef 0.0032(6)
_refine_ls_extinction_expression FC^*^=KFC[1+0.001XFC^2^\L^3^/SIN(2\Q)]^-1/4^
_refine_ls_extinction_method 'SHELXTL/PC (Sheldrick, 1990)'
_refine_ls_goodness_of_fit_ref 1.128
_refine_ls_hydrogen_treatment constr
_refine_ls_matrix_type full
_refine_ls_number_parameters 909
_refine_ls_number_reflns 12560
_refine_ls_number_restraints 6
_refine_ls_restrained_S_all 1.132
_refine_ls_R_factor_all 0.0688
_refine_ls_R_factor_gt 0.0483
_refine_ls_shift/su_max 0.001
_refine_ls_shift/su_mean 0.000
_refine_ls_structure_factor_coef Fsqd
_refine_ls_weighting_details 'calc w = 1/[\s^2^(Fo^2^)+(0.0744P)^2^+0.3025P] where P = (Fo^2^+2Fc^2^)/3'
_refine_ls_weighting_scheme calc
_refine_ls_wR_factor_gt 0.1299
_refine_ls_wR_factor_ref 0.1431
_reflns_number_gt 9584
_reflns_number_total 12560
_reflns_threshold_expression I>2\s(I)
_cod_data_source_file sk1772.cif
_cod_data_source_block I
_cod_depositor_comments
;
The following automatic conversions were performed:

'_exptl_crystal_density_meas' value 'not measured' was changed to '?'
- the value is perceived as not measured.

Automatic conversion script
Id: cif_fix_values 3008 2015-01-20 13:52:24Z robertas 
;
_cod_original_cell_volume 3570.0(2)
_cod_database_code 2014545
_cod_database_fobs_code 2014545

loop_
_symmetry_equiv_pos_as_xyz
x,y,z
-x,-y,-z

loop_
_atom_site_label
_atom_site_fract_x
_atom_site_fract_y
_atom_site_fract_z
_atom_site_U_iso_or_equiv
_atom_site_adp_type
_atom_site_calc_flag
_atom_site_refinement_flags
_atom_site_occupancy
_atom_site_disorder_assembly
_atom_site_disorder_group
_atom_site_type_symbol
Cl 0.83482(10) 0.35159(5) 0.56482(4) 0.1071(3) Uani d . 1 . . Cl
N1 0.58748(17) 0.30731(7) 0.16329(7) 0.0443(4) Uani d . 1 . . N
N2 0.55668(15) 0.24949(7) 0.20996(7) 0.0410(3) Uani d . 1 . . N
N3 0.42286(18) 0.26129(8) 0.23759(9) 0.0609(5) Uani d . 1 . . N
N4 0.36372(18) 0.32950(8) 0.20973(10) 0.0635(5) Uani d . 1 . . N
N5 1.0015(2) 0.32769(10) 0.40728(8) 0.0633(5) Uani d . 1 . . N
N6 0.9039(2) 0.26347(11) 0.49829(9) 0.0710(5) Uani d . 1 . . N
O 1.1474(2) 0.45038(10) 0.41466(10) 0.1022(6) Uani d . 1 . . O
H1 1.1983 0.4278 0.4493 0.153 Uiso calc R 1 . . H
C1 0.58671(19) 0.12512(9) 0.28228(9) 0.0416(4) Uani d . 1 . . C
C2 0.5749(2) 0.13589(10) 0.34216(10) 0.0521(5) Uani d . 1 . . C
H2 0.6069 0.1749 0.3463 0.062 Uiso calc R 1 . . H
C3 0.5162(3) 0.08936(12) 0.39543(11) 0.0657(6) Uani d . 1 . . C
H3 0.5065 0.0978 0.4348 0.079 Uiso calc R 1 . . H
C4 0.4720(3) 0.03054(12) 0.39047(12) 0.0698(6) Uani d . 1 . . C
H4 0.4313 -0.0006 0.4262 0.084 Uiso calc R 1 . . H
C5 0.4883(3) 0.01808(11) 0.33271(12) 0.0652(6) Uani d . 1 . . C
H5 0.4608 -0.0223 0.3297 0.078 Uiso calc R 1 . . H
C6 0.5452(2) 0.06483(9) 0.27855(10) 0.0503(5) Uani d . 1 . . C
H6 0.5555 0.0557 0.2395 0.060 Uiso calc R 1 . . H
C7 0.65751(19) 0.17661(8) 0.22454(9) 0.0399(4) Uani d . 1 . . C
C8 0.4667(2) 0.35671(9) 0.16553(9) 0.0438(4) Uani d . 1 . . C
C11 0.82693(19) 0.17551(9) 0.24559(8) 0.0395(4) Uani d . 1 . . C
C12 0.9162(2) 0.10973(10) 0.28243(10) 0.0541(5) Uani d . 1 . . C
H12 0.8699 0.0701 0.2958 0.065 Uiso calc R 1 . . H
C13 1.0724(2) 0.10252(11) 0.29937(11) 0.0563(5) Uani d . 1 . . C
H13 1.1303 0.0582 0.3239 0.068 Uiso calc R 1 . . H
C14 1.1423(2) 0.16064(11) 0.28010(9) 0.0507(5) Uani d . 1 . . C
H14 1.2477 0.1559 0.2909 0.061 Uiso calc R 1 . . H
C15 1.0548(2) 0.22569(10) 0.24470(9) 0.0488(5) Uani d . 1 . . C
H15 1.1014 0.2653 0.2321 0.059 Uiso calc R 1 . . H
C16 0.8980(2) 0.23352(10) 0.22732(9) 0.0446(4) Uani d . 1 . . C
H16 0.8406 0.2781 0.2033 0.054 Uiso calc R 1 . . H
C21 0.6519(2) 0.15993(9) 0.16105(9) 0.0443(4) Uani d . 1 . . C
C22 0.5073(3) 0.16896(11) 0.12991(10) 0.0599(5) Uani d . 1 . . C
H22 0.4161 0.1871 0.1466 0.072 Uiso calc R 1 . . H
C23 0.4975(3) 0.15128(12) 0.07447(12) 0.0781(7) Uani d . 1 . . C
H23 0.4003 0.1575 0.0541 0.094 Uiso calc R 1 . . H
C24 0.6326(4) 0.12439(13) 0.04936(12) 0.0851(8) Uani d . 1 . . C
H24 0.6264 0.1126 0.0120 0.102 Uiso calc R 1 . . H
C25 0.7756(3) 0.11514(13) 0.07965(12) 0.0778(7) Uani d . 1 . . C
H25 0.8664 0.0969 0.0629 0.093 Uiso calc R 1 . . H
C26 0.7855(3) 0.13291(11) 0.13510(10) 0.0584(5) Uani d . 1 . . C
H26 0.8831 0.1266 0.1552 0.070 Uiso calc R 1 . . H
C31 0.4502(2) 0.43271(9) 0.12589(9) 0.0447(4) Uani d . 1 . . C
C32 0.5616(2) 0.47079(9) 0.13347(9) 0.0453(4) Uani d . 1 . . C
C33 0.5463(3) 0.54073(10) 0.09164(10) 0.0604(5) Uani d . 1 . . C
H33 0.6208 0.5665 0.0949 0.073 Uiso calc R 1 . . H
C34 0.4243(3) 0.57292(11) 0.04549(11) 0.0689(6) Uani d . 1 . . C
H34 0.4174 0.6197 0.0180 0.083 Uiso calc R 1 . . H
C35 0.3128(3) 0.53603(11) 0.03993(11) 0.0660(6) Uani d . 1 . . C
H35 0.2293 0.5579 0.0092 0.079 Uiso calc R 1 . . H
C36 0.3252(2) 0.46632(10) 0.08015(10) 0.0577(5) Uani d . 1 . . C
H36 0.2490 0.4415 0.0767 0.069 Uiso calc R 1 . . H
C41 0.6879(2) 0.43964(9) 0.18652(9) 0.0451(4) Uani d . 1 . . C
C42 0.6521(2) 0.40884(11) 0.25165(9) 0.0538(5) Uani d . 1 . . C
H42 0.5481 0.4072 0.2619 0.065 Uiso calc R 1 . . H
C43 0.7673(2) 0.38066(12) 0.30141(10) 0.0592(5) Uani d . 1 . . C
H43 0.7399 0.3602 0.3445 0.071 Uiso calc R 1 . . H
C44 0.9238(2) 0.38241(11) 0.28789(9) 0.0535(5) Uani d . 1 . . C
C45 0.9599(2) 0.41389(11) 0.22323(10) 0.0561(5) Uani d . 1 . . C
H45 1.0637 0.4162 0.2131 0.067 Uiso calc R 1 . . H
C46 0.8448(2) 0.44181(11) 0.17356(10) 0.0546(5) Uani d . 1 . . C
H46 0.8724 0.4625 0.1305 0.066 Uiso calc R 1 . . H
C51 1.0557(3) 0.35046(14) 0.34005(10) 0.0724(6) Uani d . 1 . . C
H51 1.1202 0.3100 0.3327 0.087 Uiso calc R 1 . . H
H52 1.1209 0.3851 0.3355 0.087 Uiso calc R 1 . . H
C52 0.9633(2) 0.37120(13) 0.44384(11) 0.0640(6) Uani d . 1 . . C
C53 0.9905(3) 0.44488(13) 0.42344(14) 0.0838(7) Uani d . 1 . . C
H53 0.9309 0.4730 0.3826 0.101 Uiso calc R 1 . . H
H54 0.9509 0.4648 0.4565 0.101 Uiso calc R 1 . . H
C54 0.9045(3) 0.32957(14) 0.49874(11) 0.0677(6) Uani d . 1 . . C
C55 0.9643(3) 0.26388(13) 0.44147(11) 0.0684(6) Uani d . 1 B . C
C56 0.9925(3) 0.20274(15) 0.41877(15) 0.1025(9) Uani d D 1 . . C
H56A 0.9920 0.2201 0.3712 0.123 Uiso calc PR 0.50 A 1 H
H56B 0.9072 0.1772 0.4319 0.123 Uiso calc PR 0.50 A 1 H
H56C 0.9113 0.2121 0.3853 0.123 Uiso d PR 0.50 A 2 H
H56D 1.0910 0.2035 0.3968 0.123 Uiso d PR 0.50 A 2 H
C57A 1.1446(4) 0.1526(2) 0.4454(2) 0.0731(13) Uani d PD 0.50 B 1 C
H57A 1.1469 0.1131 0.4306 0.088 Uiso calc PR 0.50 B 1 H
H57B 1.2268 0.1767 0.4232 0.088 Uiso calc PR 0.50 B 1 H
C58A 1.1939(11) 0.1213(5) 0.5168(2) 0.094(3) Uani d PD 0.50 B 1 C
H58A 1.1745 0.1594 0.5343 0.113 Uiso calc PR 0.50 B 1 H
H58B 1.3065 0.1042 0.5200 0.113 Uiso calc PR 0.50 B 1 H
C59A 1.1194(14) 0.0611(6) 0.5621(6) 0.115(3) Uani d PD 0.50 B 1 C
H59A 1.0093 0.0782 0.5642 0.138 Uiso calc PR 0.50 B 1 H
H59B 1.1684 0.0442 0.6053 0.138 Uiso calc PR 0.50 B 1 H
H59C 1.1337 0.0231 0.5451 0.138 Uiso calc PR 0.50 B 1 H
C57B 0.9956(7) 0.1293(2) 0.4632(3) 0.1029(18) Uiso d PD 0.50 B 2 C
H57C 1.0091 0.0979 0.4382 0.123 Uiso calc PR 0.50 B 2 H
H57D 0.8971 0.1263 0.4850 0.123 Uiso calc PR 0.50 B 2 H
C58B 1.1280(11) 0.1073(7) 0.5133(5) 0.124(4) Uani d PD 0.50 B 2 C
H58C 1.1197 0.1381 0.5389 0.149 Uiso calc PR 0.50 B 2 H
H58D 1.2294 0.1045 0.4938 0.149 Uiso calc PR 0.50 B 2 H
C59B 1.096(3) 0.0350(7) 0.5534(10) 0.223(11) Uani d PD 0.50 B 2 C
H59D 1.1307 0.0028 0.5305 0.268 Uiso calc PR 0.50 B 2 H
H59E 0.9856 0.0382 0.5597 0.268 Uiso calc PR 0.50 B 2 H
H59F 1.1517 0.0180 0.5953 0.268 Uiso calc PR 0.50 B 2 H
Cl' 0.46271(8) 0.28975(4) 0.41202(3) 0.0861(2) Uani d . 1 . . Cl
N1' 0.01949(17) 0.18282(7) 0.85749(7) 0.0432(3) Uani d . 1 . . N
N2' 0.09379(18) 0.20010(7) 0.90044(7) 0.0447(4) Uani d . 1 . . N
N3' 0.1405(2) 0.14615(9) 0.95568(8) 0.0702(5) Uani d . 1 . . N
N4' 0.0951(2) 0.09108(9) 0.94926(8) 0.0682(5) Uani d . 1 . . N
N5' 0.4494(2) 0.25262(10) 0.59763(8) 0.0612(5) Uani d . 1 . . N
N6' 0.3444(2) 0.33792(10) 0.50660(9) 0.0669(5) Uani d . 1 . . N
O' 0.7616(2) 0.15726(10) 0.58754(8) 0.0905(5) Uani d . 1 . . O
H1' 0.8048 0.1895 0.5656 0.136 Uiso calc R 1 . . H
C1' 0.0183(2) 0.32853(9) 0.83479(8) 0.0430(4) Uani d . 1 . . C
C2' -0.0772(2) 0.38426(10) 0.84717(10) 0.0541(5) Uani d . 1 . . C
H2' -0.0793 0.3853 0.8896 0.065 Uiso calc R 1 . . H
C3' -0.1696(3) 0.43836(11) 0.79765(11) 0.0647(6) Uani d . 1 . . C
H3' -0.2339 0.4750 0.8073 0.078 Uiso calc R 1 . . H
C4' -0.1675(3) 0.43872(12) 0.73493(11) 0.0686(6) Uani d . 1 . . C
H4' -0.2292 0.4755 0.7017 0.082 Uiso calc R 1 . . H
C5' -0.0730(3) 0.38388(12) 0.72121(10) 0.0649(6) Uani d . 1 . . C
H5' -0.0709 0.3839 0.6784 0.078 Uiso calc R 1 . . H
C6' 0.0192(2) 0.32864(11) 0.77055(9) 0.0525(5) Uani d . 1 . . C
H6' 0.0816 0.2917 0.7608 0.063 Uiso calc R 1 . . H
C7' 0.1343(2) 0.27133(9) 0.88747(8) 0.0430(4) Uani d . 1 . . C
C8' 0.0218(2) 0.11443(9) 0.88948(9) 0.0464(4) Uani d . 1 . . C
C11' 0.3018(2) 0.27023(10) 0.86234(9) 0.0493(5) Uani d . 1 . . C
C12' 0.3468(3) 0.33438(13) 0.82886(11) 0.0659(6) Uani d . 1 . . C
H12' 0.2735 0.3763 0.8199 0.079 Uiso calc R 1 . . H
C13' 0.4979(3) 0.33714(18) 0.80862(13) 0.0861(8) Uani d . 1 . . C
H13' 0.5261 0.3806 0.7871 0.103 Uiso calc R 1 . . H
C14' 0.6059(3) 0.2759(2) 0.82026(15) 0.0955(9) Uani d . 1 . . C
H14' 0.7078 0.2776 0.8068 0.115 Uiso calc R 1 . . H
C15' 0.5634(3) 0.21194(19) 0.85195(16) 0.0971(9) Uani d . 1 . . C
H15' 0.6363 0.1702 0.8590 0.117 Uiso calc R 1 . . H
C16' 0.4117(3) 0.20900(13) 0.87373(12) 0.0727(6) Uani d . 1 . . C
H16' 0.3848 0.1654 0.8961 0.087 Uiso calc R 1 . . H
C21' 0.1218(2) 0.28316(9) 0.95391(8) 0.0470(4) Uani d . 1 . . C
C22' -0.0123(3) 0.27418(11) 0.98938(10) 0.0625(5) Uani d . 1 . . C
H22' -0.0917 0.2582 0.9743 0.075 Uiso calc R 1 . . H
C23' -0.0292(3) 0.28884(13) 1.04713(11) 0.0759(7) Uani d . 1 . . C
H23' -0.1198 0.2830 1.0704 0.091 Uiso calc R 1 . . H
C24' 0.0883(4) 0.31192(13) 1.06979(11) 0.0819(8) Uani d . 1 . . C
H24' 0.0766 0.3226 1.1081 0.098 Uiso calc R 1 . . H
C25' 0.2224(3) 0.31924(12) 1.03619(11) 0.0748(7) Uani d . 1 . . C
H25' 0.3027 0.3339 1.0522 0.090 Uiso calc R 1 . . H
C26' 0.2394(3) 0.30502(10) 0.97839(10) 0.0568(5) Uani d . 1 . . C
H26' 0.3311 0.3103 0.9558 0.068 Uiso calc R 1 . . H
C31' -0.0510(2) 0.07011(9) 0.86242(9) 0.0480(4) Uani d . 1 . . C
C32' -0.0196(2) 0.06901(9) 0.79914(9) 0.0492(4) Uani d . 1 . . C
C33' -0.1054(3) 0.03251(12) 0.77397(12) 0.0653(6) Uani d . 1 . . C
H33' -0.0911 0.0334 0.7312 0.078 Uiso calc R 1 . . H
C34' -0.2114(3) -0.00499(12) 0.81152(14) 0.0747(7) Uani d . 1 . . C
H34' -0.2673 -0.0293 0.7940 0.090 Uiso calc R 1 . . H
C35' -0.2345(3) -0.00651(12) 0.87450(14) 0.0735(7) Uani d . 1 . . C
H35' -0.3034 -0.0331 0.9001 0.088 Uiso calc R 1 . . H
C36' -0.1559(2) 0.03129(10) 0.89998(11) 0.0607(5) Uani d . 1 . . C
H36' -0.1733 0.0308 0.9425 0.073 Uiso calc R 1 . . H
C41' 0.1078(2) 0.10234(10) 0.76160(9) 0.0490(5) Uani d . 1 . . C
C42' 0.0833(3) 0.14993(12) 0.69830(10) 0.0653(6) Uani d . 1 . . C
H42' -0.0142 0.1599 0.6768 0.078 Uiso calc R 1 . . H
C43' 0.2017(3) 0.18328(13) 0.66609(10) 0.0701(6) Uani d . 1 . . C
H43' 0.1823 0.2154 0.6233 0.084 Uiso calc R 1 . . H
C44' 0.3481(2) 0.16954(11) 0.69653(9) 0.0554(5) Uani d . 1 . . C
C45' 0.3755(2) 0.11860(11) 0.75863(10) 0.0553(5) Uani d . 1 . . C
H45' 0.4749 0.1065 0.7791 0.066 Uiso calc R 1 . . H
C46' 0.2580(2) 0.08550(10) 0.79069(10) 0.0535(5) Uani d . 1 . . C
H46' 0.2792 0.0514 0.8324 0.064 Uiso calc R 1 . . H
C51' 0.4768(3) 0.20955(13) 0.66724(10) 0.0723(6) Uani d . 1 . . C
H51' 0.4885 0.2401 0.6915 0.087 Uiso calc R 1 . . H
H52' 0.5747 0.1758 0.6728 0.087 Uiso calc R 1 . . H
C52' 0.5055(2) 0.23051(11) 0.54638(10) 0.0557(5) Uani d . 1 . . C
C53' 0.6168(3) 0.16307(12) 0.55589(13) 0.0787(7) Uani d . 1 . . C
H53' 0.5681 0.1241 0.5817 0.094 Uiso calc R 1 . . H
H54' 0.6369 0.1586 0.5133 0.094 Uiso calc R 1 . . H
C54' 0.4392(2) 0.28437(11) 0.49235(10) 0.0582(5) Uani d . 1 . . C
C55' 0.3529(3) 0.31707(12) 0.57125(12) 0.0666(6) Uani d . 1 . . C
C56' 0.2685(4) 0.35805(17) 0.61071(15) 0.0957(9) Uani d . 1 . . C
H56' 0.1760 0.3891 0.5852 0.115 Uiso calc R 1 . . H
H57' 0.2333 0.3251 0.6498 0.115 Uiso calc R 1 . . H
C57' 0.3607(4) 0.40139(17) 0.63116(16) 0.1120(11) Uani d . 1 . . C
H58' 0.2958 0.4237 0.6581 0.134 Uiso calc R 1 . . H
H59' 0.4498 0.3698 0.6587 0.134 Uiso calc R 1 . . H
C58' 0.4187(4) 0.4562(2) 0.57896(19) 0.1171(11) Uani d . 1 . . C
H60' 0.3338 0.4828 0.5466 0.141 Uiso calc R 1 . . H
H61' 0.5002 0.4339 0.5574 0.141 Uiso calc R 1 . . H
C59' 0.4837(5) 0.5069(2) 0.6021(2) 0.1554(16) Uani d . 1 . . C
H62' 0.4226 0.5151 0.6370 0.186 Uiso calc R 1 . . H
H63' 0.4792 0.5508 0.5663 0.186 Uiso calc R 1 . . H
H64' 0.5906 0.4870 0.6178 0.186 Uiso calc R 1 . . H

loop_
_atom_site_aniso_label
_atom_site_aniso_U_11
_atom_site_aniso_U_22
_atom_site_aniso_U_33
_atom_site_aniso_U_12
_atom_site_aniso_U_13
_atom_site_aniso_U_23
Cl 0.1062(5) 0.1461(7) 0.0854(5) -0.0067(5) 0.0150(4) -0.0711(5)
N1 0.0435(8) 0.0363(8) 0.0516(9) -0.0061(7) 0.0016(7) -0.0145(7)
N2 0.0317(7) 0.0368(8) 0.0556(9) -0.0075(6) 0.0014(6) -0.0170(7)
N3 0.0383(9) 0.0442(9) 0.0943(13) -0.0086(7) 0.0170(9) -0.0178(9)
N4 0.0391(9) 0.0445(9) 0.0975(14) -0.0041(7) 0.0150(9) -0.0162(9)
N5 0.0591(11) 0.0810(13) 0.0504(10) -0.0074(9) -0.0069(8) -0.0265(10)
N6 0.0712(12) 0.0840(14) 0.0555(11) -0.0081(10) -0.0057(9) -0.0246(10)
O 0.0950(14) 0.0911(13) 0.0953(14) -0.0316(11) -0.0254(11) 0.0075(10)
C1 0.0322(9) 0.0391(9) 0.0518(11) -0.0063(7) -0.0007(8) -0.0139(8)
C2 0.0465(11) 0.0541(11) 0.0576(12) -0.0117(9) 0.0011(9) -0.0210(9)
C3 0.0634(13) 0.0757(15) 0.0521(12) -0.0099(12) 0.0059(10) -0.0173(11)
C4 0.0678(14) 0.0600(14) 0.0656(15) -0.0155(11) 0.0073(11) -0.0009(11)
C5 0.0693(14) 0.0437(11) 0.0752(15) -0.0184(10) 0.0042(12) -0.0080(10)
C6 0.0504(11) 0.0417(10) 0.0585(12) -0.0112(8) 0.0021(9) -0.0160(9)
C7 0.0339(9) 0.0350(9) 0.0519(10) -0.0062(7) -0.0011(8) -0.0166(8)
C8 0.0362(9) 0.0413(10) 0.0572(11) -0.0076(8) -0.0041(8) -0.0210(8)
C11 0.0341(9) 0.0409(9) 0.0469(10) -0.0087(7) 0.0037(7) -0.0190(8)
C12 0.0399(10) 0.0453(11) 0.0761(14) -0.0106(8) -0.0017(9) -0.0186(10)
C13 0.0405(10) 0.0507(11) 0.0738(14) -0.0016(9) -0.0063(9) -0.0201(10)
C14 0.0324(9) 0.0674(13) 0.0580(12) -0.0105(9) 0.0019(8) -0.0285(10)
C15 0.0408(10) 0.0585(12) 0.0535(11) -0.0211(9) 0.0059(9) -0.0220(9)
C16 0.0395(10) 0.0459(10) 0.0488(10) -0.0105(8) 0.0023(8) -0.0158(8)
C21 0.0494(11) 0.0350(9) 0.0468(10) -0.0096(8) -0.0021(8) -0.0114(8)
C22 0.0608(13) 0.0562(12) 0.0628(13) -0.0082(10) -0.0130(10) -0.0215(10)
C23 0.0966(19) 0.0645(14) 0.0718(16) -0.0102(13) -0.0336(14) -0.0225(12)
C24 0.125(2) 0.0721(16) 0.0594(15) -0.0047(16) -0.0121(15) -0.0319(13)
C25 0.0935(19) 0.0769(16) 0.0656(15) -0.0052(14) 0.0094(14) -0.0347(13)
C26 0.0606(13) 0.0570(12) 0.0607(13) -0.0100(10) 0.0053(10) -0.0255(10)
C31 0.0453(10) 0.0395(9) 0.0499(10) -0.0019(8) -0.0011(8) -0.0196(8)
C32 0.0509(11) 0.0403(10) 0.0466(10) -0.0085(8) 0.0029(8) -0.0178(8)
C33 0.0717(14) 0.0438(11) 0.0640(13) -0.0145(10) 0.0011(11) -0.0148(10)
C34 0.0882(17) 0.0436(11) 0.0620(14) -0.0017(11) -0.0040(12) -0.0080(10)
C35 0.0738(15) 0.0534(13) 0.0617(13) 0.0094(11) -0.0171(11) -0.0190(10)
C36 0.0546(12) 0.0518(12) 0.0691(13) 0.0026(9) -0.0134(10) -0.0297(10)
C41 0.0490(11) 0.0416(10) 0.0495(11) -0.0133(8) 0.0011(8) -0.0195(8)
C42 0.0446(11) 0.0709(13) 0.0509(11) -0.0177(10) 0.0044(9) -0.0244(10)
C43 0.0555(12) 0.0809(15) 0.0432(11) -0.0189(11) 0.0038(9) -0.0213(10)
C44 0.0492(11) 0.0647(12) 0.0520(12) -0.0127(9) -0.0002(9) -0.0259(10)
C45 0.0468(11) 0.0691(13) 0.0572(12) -0.0218(10) 0.0052(9) -0.0227(10)
C46 0.0560(12) 0.0620(12) 0.0486(11) -0.0225(10) 0.0072(9) -0.0173(9)
C51 0.0575(13) 0.1066(19) 0.0532(13) -0.0138(13) -0.0017(10) -0.0290(13)
C52 0.0533(12) 0.0788(15) 0.0605(13) -0.0023(11) -0.0082(10) -0.0302(12)
C53 0.0795(18) 0.0752(17) 0.0904(19) -0.0060(14) -0.0185(14) -0.0245(14)
C54 0.0619(14) 0.0829(16) 0.0621(14) -0.0006(12) -0.0059(11) -0.0366(13)
C55 0.0701(14) 0.0815(16) 0.0562(13) -0.0030(12) -0.0088(11) -0.0328(12)
C56 0.106(2) 0.114(2) 0.105(2) -0.0031(18) -0.0147(17) -0.0683(19)
C57A 0.068(3) 0.079(3) 0.074(3) 0.004(2) -0.005(2) -0.037(3)
C58A 0.091(7) 0.101(6) 0.085(5) 0.016(5) -0.004(4) -0.041(4)
C59A 0.091(6) 0.120(8) 0.103(6) 0.020(5) 0.013(4) -0.022(6)
C58B 0.094(8) 0.124(8) 0.122(8) 0.010(6) 0.014(5) -0.021(6)
C59B 0.209(17) 0.139(12) 0.26(2) 0.004(11) 0.005(13) -0.020(12)
Cl' 0.0969(5) 0.1075(5) 0.0554(3) -0.0237(4) 0.0122(3) -0.0290(3)
N1' 0.0502(9) 0.0416(8) 0.0413(8) -0.0144(7) 0.0033(7) -0.0160(7)
N2' 0.0574(9) 0.0423(8) 0.0359(8) -0.0155(7) 0.0008(7) -0.0123(7)
N3' 0.1101(15) 0.0519(10) 0.0463(10) -0.0271(10) -0.0149(10) -0.0071(8)
N4' 0.1054(15) 0.0487(10) 0.0482(10) -0.0269(10) -0.0080(10) -0.0070(8)
N5' 0.0623(11) 0.0694(12) 0.0479(10) -0.0212(9) 0.0135(8) -0.0120(8)
N6' 0.0651(11) 0.0665(11) 0.0627(12) -0.0113(9) 0.0114(9) -0.0162(9)
O' 0.0778(12) 0.0907(12) 0.0743(11) 0.0050(9) 0.0039(9) -0.0047(9)
C1' 0.0470(10) 0.0455(10) 0.0391(9) -0.0189(8) 0.0059(8) -0.0130(8)
C2' 0.0609(12) 0.0533(11) 0.0486(11) -0.0117(10) 0.0057(9) -0.0184(9)
C3' 0.0653(14) 0.0543(12) 0.0664(14) -0.0043(10) 0.0019(11) -0.0147(11)
C4' 0.0661(14) 0.0665(14) 0.0582(14) -0.0107(11) -0.0058(11) -0.0040(11)
C5' 0.0730(14) 0.0782(15) 0.0398(11) -0.0218(12) -0.0008(10) -0.0124(11)
C6' 0.0593(12) 0.0584(12) 0.0425(10) -0.0179(10) 0.0053(9) -0.0181(9)
C7' 0.0521(11) 0.0426(10) 0.0383(9) -0.0169(8) 0.0041(8) -0.0155(8)
C8' 0.0543(11) 0.0425(10) 0.0434(10) -0.0139(8) 0.0109(9) -0.0145(8)
C11' 0.0480(11) 0.0611(12) 0.0445(10) -0.0148(9) 0.0005(8) -0.0233(9)
C12' 0.0574(13) 0.0757(15) 0.0678(14) -0.0273(11) 0.0094(11) -0.0220(12)
C13' 0.0665(16) 0.120(2) 0.0791(17) -0.0481(17) 0.0124(13) -0.0284(16)
C14' 0.0538(15) 0.146(3) 0.095(2) -0.0302(19) 0.0143(14) -0.048(2)
C15' 0.0544(15) 0.122(3) 0.121(2) 0.0035(16) 0.0014(15) -0.060(2)
C16' 0.0577(14) 0.0771(16) 0.0864(17) -0.0101(12) 0.0030(12) -0.0339(13)
C21' 0.0635(12) 0.0432(10) 0.0351(9) -0.0137(9) 0.0010(9) -0.0130(8)
C22' 0.0779(15) 0.0685(14) 0.0459(11) -0.0251(11) 0.0116(11) -0.0210(10)
C23' 0.1075(19) 0.0721(15) 0.0483(12) -0.0234(14) 0.0249(13) -0.0198(11)
C24' 0.143(3) 0.0667(15) 0.0427(12) -0.0248(16) 0.0048(15) -0.0254(11)
C25' 0.109(2) 0.0681(15) 0.0561(13) -0.0241(14) -0.0095(14) -0.0288(11)
C26' 0.0758(14) 0.0504(11) 0.0501(11) -0.0177(10) -0.0044(10) -0.0214(9)
C31' 0.0533(11) 0.0378(10) 0.0533(11) -0.0131(8) 0.0055(9) -0.0145(8)
C32' 0.0535(11) 0.0419(10) 0.0546(11) -0.0123(9) 0.0028(9) -0.0185(9)
C33' 0.0719(14) 0.0647(13) 0.0730(14) -0.0226(11) 0.0044(12) -0.0364(11)
C34' 0.0705(15) 0.0674(15) 0.102(2) -0.0295(12) 0.0023(14) -0.0402(14)
C35' 0.0703(15) 0.0577(13) 0.0966(19) -0.0319(12) 0.0155(13) -0.0225(13)
C36' 0.0659(13) 0.0514(12) 0.0654(13) -0.0232(10) 0.0135(11) -0.0157(10)
C41' 0.0589(12) 0.0475(11) 0.0470(11) -0.0148(9) 0.0071(9) -0.0226(9)
C42' 0.0643(13) 0.0857(16) 0.0477(12) -0.0261(12) -0.0026(10) -0.0192(11)
C43' 0.0743(15) 0.0883(16) 0.0412(11) -0.0286(13) 0.0011(11) -0.0079(11)
C44' 0.0581(12) 0.0648(13) 0.0442(11) -0.0176(10) 0.0099(9) -0.0177(10)
C45' 0.0504(11) 0.0601(12) 0.0534(12) -0.0071(10) 0.0045(9) -0.0195(10)
C46' 0.0577(12) 0.0492(11) 0.0481(11) -0.0084(9) 0.0070(9) -0.0115(9)
C51' 0.0740(15) 0.0875(16) 0.0489(12) -0.0294(13) 0.0078(11) -0.0092(11)
C52' 0.0560(12) 0.0580(12) 0.0556(12) -0.0210(10) 0.0127(10) -0.0182(10)
C53' 0.0873(18) 0.0603(14) 0.0862(17) -0.0203(13) 0.0192(15) -0.0207(13)
C54' 0.0596(12) 0.0640(13) 0.0513(12) -0.0194(11) 0.0131(10) -0.0175(10)
C55' 0.0614(13) 0.0706(15) 0.0642(14) -0.0116(12) 0.0162(11) -0.0207(12)
C56' 0.097(2) 0.103(2) 0.0896(19) -0.0075(17) 0.0259(16) -0.0445(17)
C57' 0.146(3) 0.099(2) 0.086(2) -0.001(2) 0.015(2) -0.0406(18)
C58' 0.094(2) 0.154(3) 0.132(3) -0.044(2) 0.034(2) -0.078(3)
C59' 0.164(4) 0.190(4) 0.159(4) -0.074(3) 0.011(3) -0.098(3)

loop_
_atom_type_symbol
_atom_type_description
_atom_type_scat_dispersion_real
_atom_type_scat_dispersion_imag
_atom_type_scat_source
O O 0.0106 0.0060 'International Tables Vol C Tables 4.2.6.8 and 6.1.1.4'
N N 0.0061 0.0033 'International Tables Vol C Tables 4.2.6.8 and 6.1.1.4'
Cl Cl 0.1484 0.1585 'International Tables Vol C Tables 4.2.6.8 and 6.1.1.4'
H H 0.0000 0.0000 'International Tables Vol C Tables 4.2.6.8 and 6.1.1.4'
C C 0.0033 0.0016 'International Tables Vol C Tables 4.2.6.8 and 6.1.1.4'

loop_
_geom_angle_atom_site_label_1
_geom_angle_atom_site_label_2
_geom_angle_atom_site_label_3
_geom_angle
_geom_angle_publ_flag
C53 O H1 109 no
C53' O' H1' 109 no
N1 N2 N3 113.10(13) yes
N2 N1 C8 102.27(14) yes
N1 N2 C7 123.07(14) yes
N3 N2 C7 123.56(13) yes
N2 N3 N4 106.39(14) yes
N3 N4 C8 106.39(15) yes
C51 N5 C55 126.7(2) no
C52 N5 C55 108.31(18) no
C51 N5 C52 124.7(2) no
C54 N6 C55 104.3(2) no
N1' N2' N3' 113.30(15) yes
N2' N1' C8' 102.06(14) yes
N1' N2' C7' 124.70(14) yes
N3' N2' C7' 121.84(15) yes
N2' N3' N4' 106.25(15) yes
N3' N4' C8' 106.21(16) yes
C51' N5' C55' 127.0(2) no
C52' N5' C55' 107.95(18) no
C51' N5' C52' 124.7(2) no
C54' N6' C55' 104.52(19) no
C2 C1 C7 119.44(17) no
C6 C1 C7 122.07(17) no
C2 C1 C6 118.30(18) no
C1 C2 C3 120.7(2) no
C2 C3 C4 120.2(2) no
C3 C4 C5 119.6(2) no
C4 C5 C6 120.8(2) no
C1 C6 C5 120.28(19) no
N2 C7 C1 107.30(14) no
C11 C7 C21 111.88(14) no
N2 C7 C21 106.01(14) no
C1 C7 C11 108.26(14) no
N2 C7 C11 110.61(14) no
C1 C7 C21 112.68(15) no
N4 C8 C31 124.20(17) no
N1 C8 N4 111.78(17) no
N1 C8 C31 123.99(16) no
C12 C11 C16 118.17(16) no
C7 C11 C12 116.77(16) no
C7 C11 C16 124.93(16) no
C11 C12 C13 121.06(19) no
C12 C13 C14 120.2(2) no
C13 C14 C15 119.18(17) no
C14 C15 C16 121.15(19) no
C11 C16 C15 120.27(18) no
C7 C21 C22 119.31(17) no
C7 C21 C26 122.29(17) no
C22 C21 C26 118.33(19) no
C21 C22 C23 120.8(2) no
C22 C23 C24 119.9(2) no
C23 C24 C25 119.9(2) no
C24 C25 C26 120.3(2) no
C21 C26 C25 120.8(2) no
C32 C31 C36 119.86(18) no
C8 C31 C36 119.92(17) no
C8 C31 C32 120.21(16) no
C31 C32 C33 117.66(18) no
C33 C32 C41 120.24(18) no
C31 C32 C41 122.02(17) no
C32 C33 C34 121.9(2) no
C33 C34 C35 120.1(2) no
C34 C35 C36 119.6(2) no
C31 C36 C35 120.83(19) no
C32 C41 C42 120.77(16) no
C32 C41 C46 121.96(17) no
C42 C41 C46 117.25(17) no
C41 C42 C43 121.49(17) no
C42 C43 C44 120.83(18) no
C45 C44 C51 118.83(17) no
C43 C44 C51 123.23(18) no
C43 C44 C45 117.94(17) no
C44 C45 C46 121.17(17) no
C41 C46 C45 121.32(18) no
N5 C51 C44 113.6(2) no
N5 C52 C54 103.4(2) no
C53 C52 C54 132.3(2) no
N5 C52 C53 124.3(2) no
O C53 C52 114.1(2) no
Cl C54 C52 127.5(2) no
N6 C54 C52 113.1(2) no
Cl C54 N6 119.48(18) no
N5 C55 C56 124.0(2) no
N6 C55 C56 125.0(2) no
N5 C55 N6 110.9(2) no
C55 C56 C57A 113.3(3) no
C55 C56 C57B 123.0(3) no
C56 C57A C58A 123.9(5) no
C56 C57A C58B 109.8(5) no
C56 C57B C58B 109.4(6) no
C57A C58A C59A 119.3(8) no
C57B C58B C59B 98.0(12) no
C2' C1' C6' 118.03(17) no
C6' C1' C7' 119.43(17) no
C2' C1' C7' 122.25(16) no
C1' C2' C3' 121.19(19) no
C2' C3' C4' 120.7(2) no
C3' C4' C5' 119.3(2) no
C4' C5' C6' 120.8(2) no
C1' C6' C5' 120.0(2) no
N2' C7' C11' 108.90(15) no
N2' C7' C21' 105.59(13) no
N2' C7' C1' 109.76(14) no
C1' C7' C21' 111.40(15) no
C11' C7' C21' 111.93(14) no
C1' C7' C11' 109.18(14) no
N1' C8' C31' 123.35(16) no
N4' C8' C31' 124.46(17) no
N1' C8' N4' 112.18(17) no
C7' C11' C12' 118.61(19) no
C12' C11' C16' 118.1(2) no
C7' C11' C16' 123.29(19) no
C11' C12' C13' 121.4(3) no
C12' C13' C14' 119.9(3) no
C13' C14' C15' 119.7(3) no
C14' C15' C16' 120.5(3) no
C11' C16' C15' 120.4(3) no
C7' C21' C22' 120.07(17) no
C22' C21' C26' 118.42(18) no
C7' C21' C26' 121.47(16) no
C21' C22' C23' 120.7(2) no
C22' C23' C24' 119.8(2) no
C23' C24' C25' 120.1(2) no
C24' C25' C26' 120.3(2) no
C21' C26' C25' 120.7(2) no
C8' C31' C36' 118.67(17) no
C32' C31' C36' 120.23(18) no
C8' C31' C32' 121.06(16) no
C31' C32' C41' 120.98(17) no
C33' C32' C41' 120.99(18) no
C31' C32' C33' 117.95(18) no
C32' C33' C34' 121.1(2) no
C33' C34' C35' 120.2(2) no
C34' C35' C36' 120.2(2) no
C31' C36' C35' 120.2(2) no
C32' C41' C42' 122.35(18) no
C32' C41' C46' 119.83(17) no
C42' C41' C46' 117.82(19) no
C41' C42' C43' 121.0(2) no
C42' C43' C44' 121.0(2) no
C43' C44' C45' 117.96(18) no
C45' C44' C51' 118.20(17) no
C43' C44' C51' 123.76(19) no
C44' C45' C46' 120.98(17) no
C41' C46' C45' 121.04(19) no
N5' C51' C44' 114.29(19) no
N5' C52' C54' 103.46(19) no
C53' C52' C54' 132.9(2) no
N5' C52' C53' 123.63(19) no
O' C53' C52' 114.0(2) no
Cl' C54' N6' 120.24(16) no
Cl' C54' C52' 126.69(18) no
N6' C54' C52' 113.07(19) no
N5' C55' C56' 124.1(2) no
N6' C55' C56' 124.9(2) no
N5' C55' N6' 111.0(2) no
C55' C56' C57' 115.5(3) no
C56' C57' C58' 116.7(3) no
C57' C58' C59' 113.9(3) no

loop_
_geom_bond_atom_site_label_1
_geom_bond_atom_site_label_2
_geom_bond_distance
_geom_bond_publ_flag
Cl C54 1.715(2) yes
O C53 1.393(3) yes
O H1 0.82 no
N1 C8 1.327(2) yes
N1 N2 1.335(2) yes
N2 N3 1.316(2) yes
N2 C7 1.514(2) yes
N3 N4 1.320(2) yes
N4 C8 1.346(3) yes
N5 C51 1.467(3) yes
N5 C52 1.382(3) yes
N5 C55 1.359(3) yes
N6 C54 1.363(4) yes
N6 C55 1.328(3) yes
Cl' C54' 1.720(2) yes
O' C53' 1.415(3) yes
O' H1' 0.82 no
N1' C8' 1.330(2) yes
N1' N2' 1.328(2) yes
N2' N3' 1.327(2) yes
N2' C7' 1.500(2) yes
N3' N4' 1.319(2) yes
N4' C8' 1.347(2) yes
N5' C51' 1.461(3) yes
N5' C52' 1.388(3) yes
N5' C55' 1.362(3) yes
N6' C54' 1.365(3) yes
N6' C55' 1.318(3) yes
C1 C2 1.393(3) no
C1 C6 1.384(3) no
C1 C7 1.536(3) no
C2 C3 1.379(3) no
C3 C4 1.375(4) no
C4 C5 1.365(3) no
C5 C6 1.385(3) no
C7 C11 1.547(2) no
C7 C21 1.538(3) no
C8 C31 1.478(3) no
C11 C12 1.395(3) no
C12 C13 1.383(3) no
C13 C14 1.374(3) no
C14 C15 1.371(3) no
C11 C16 1.379(3) no
C15 C16 1.388(3) no
C21 C22 1.393(3) no
C21 C26 1.384(3) no
C22 C23 1.384(3) no
C23 C24 1.383(4) no
C24 C25 1.371(4) no
C25 C26 1.385(3) no
C31 C32 1.402(3) no
C31 C36 1.391(3) no
C32 C33 1.390(3) no
C32 C41 1.492(3) no
C33 C34 1.375(3) no
C34 C35 1.371(4) no
C35 C36 1.379(3) no
C41 C42 1.390(3) no
C41 C46 1.392(3) no
C42 C43 1.380(3) no
C43 C44 1.390(3) no
C44 C45 1.384(3) no
C44 C51 1.513(3) no
C45 C46 1.378(3) no
C52 C53 1.486(4) no
C52 C54 1.358(3) no
C55 C56 1.480(4) no
C56 C57A 1.499(5) no
C56 C57B 1.477(6) no
C57A C58A 1.496(6) no
C57B C58B 1.495(12) no
C58A C59A 1.532(15) no
C58B C59B 1.51(2) no
C2 H2 0.93 no
C3 H3 0.93 no
C4 H4 0.93 no
C5 H5 0.93 no
C6 H6 0.93 no
C12 H12 0.93 no
C13 H13 0.93 no
C14 H14 0.93 no
C15 H15 0.93 no
C16 H16 0.93 no
C22 H22 0.93 no
C23 H23 0.93 no
C24 H24 0.93 no
C25 H25 0.93 no
C26 H26 0.93 no
C33 H33 0.93 no
C34 H34 0.93 no
C35 H35 0.93 no
C36 H36 0.93 no
C42 H42 0.93 no
C43 H43 0.93 no
C45 H45 0.93 no
C46 H46 0.93 no
C51 H51 0.97 no
C51 H52 0.97 no
C53 H53 0.97 no
C53 H54 0.97 no
C56 H56A 0.97 no
C56 H56C 0.97 no
C56 H56B 0.97 no
C56 H56D 0.97 no
C57A H57A 0.97 no
C57A H57B 0.97 no
C57B H57C 0.97 no
C57B H57D 0.97 no
C58A H58A 0.97 no
C58A H58B 0.97 no
C58B H58C 0.97 no
C59A H59A 0.96 no
C59A H59B 0.96 no
C59A H59C 0.96 no
C59B H59D 0.96 no
C59B H59E 0.96 no
C59B H59F 0.96 no
C1' C2' 1.383(3) no
C1' C6' 1.396(3) no
C1' C7' 1.541(2) no
C2' C3' 1.381(3) no
C3' C4' 1.361(3) no
C4' C5' 1.379(4) no
C5' C6' 1.388(3) no
C7' C11' 1.542(3) no
C7' C21' 1.544(2) no
C8' C31' 1.480(3) no
C11' C12' 1.391(3) no
C11' C16' 1.375(3) no
C12' C13' 1.381(4) no
C13' C14' 1.366(5) no
C14' C15' 1.371(5) no
C15' C16' 1.396(4) no
C21' C22' 1.388(3) no
C21' C26' 1.379(3) no
C22' C23' 1.388(3) no
C23' C24' 1.373(4) no
C24' C25' 1.366(4) no
C25' C26' 1.384(3) no
C31' C32' 1.403(3) no
C31' C36' 1.387(3) no
C32' C41' 1.490(3) no
C32' C33' 1.393(3) no
C33' C34' 1.381(4) no
C34' C35' 1.369(4) no
C35' C36' 1.378(3) no
C41' C42' 1.375(3) no
C41' C46' 1.393(3) no
C42' C43' 1.386(4) no
C43' C44' 1.383(3) no
C44' C45' 1.382(3) no
C44' C51' 1.512(3) no
C45' C46' 1.376(3) no
C52' C53' 1.482(3) no
C52' C54' 1.349(3) no
C55' C56' 1.490(4) no
C56' C57' 1.484(5) no
C57' C58' 1.452(5) no
C58' C59' 1.504(6) no
C2' H2' 0.93 no
C3' H3' 0.93 no
C4' H4' 0.93 no
C5' H5' 0.93 no
C6' H6' 0.93 no
C12' H12' 0.93 no
C13' H13' 0.93 no
C14' H14' 0.93 no
C15' H15' 0.93 no
C16' H16' 0.93 no
C22' H22' 0.93 no
C23' H23' 0.93 no
C24' H24' 0.93 no
C25' H25' 0.93 no
C26' H26' 0.93 no
C33' H33' 0.93 no
C34' H34' 0.93 no
C35' H35' 0.93 no
C36' H36' 0.93 no
C42' H42' 0.93 no
C43' H43' 0.93 no
C45' H45' 0.93 no
C46' H46' 0.93 no
C51' H51' 0.97 no
C51' H52' 0.97 no
C53' H53' 0.97 no
C53' H54' 0.97 no
C56' H56' 0.97 no
C56' H57' 0.97 no
C57' H58' 0.97 no
C57' H59' 0.97 no
C58' H60' 0.97 no
C58' H61' 0.97 no
C59' H62' 0.96 no
C59' H63' 0.96 no
C59' H64' 0.96 no

loop_
_geom_hbond_atom_site_label_D
_geom_hbond_atom_site_label_H
_geom_hbond_atom_site_label_A
_geom_hbond_site_symmetry_A
_geom_hbond_distance_DH
_geom_hbond_distance_HA
_geom_hbond_distance_DA
_geom_hbond_angle_DHA
_geom_hbond_publ_flag
O H1 N6' 1_655 0.82 2.04 2.775(3) 149 yes
O' H1' N6 . 0.82 2.02 2.832(3) 170 yes
C16 H16 N1 . 0.93 2.28 2.945(2) 128 yes
C16' H16' N3' . 0.93 2.49 3.124(3) 126 yes
C51 H52 O . 0.97 2.56 3.240(3) 127 yes
C51' H52' O' . 0.97 2.52 3.218(3) 129 yes
C14 H14 Cg 1_655 0.93 2.67 3.518(2) 152 yes

loop_
_geom_torsion_atom_site_label_1
_geom_torsion_atom_site_label_2
_geom_torsion_atom_site_label_3
_geom_torsion_atom_site_label_4
_geom_torsion
_geom_torsion_publ_flag
N1 C8 C31 C32 -61.4(3) yes
C31 C32 C41 C42 -52.0(3) yes
N1' C8' C31' C32' 50.5(3) yes
C31' C32' C41' C42' -128.7(2) yes
